data_2242599
loop_
_publ_author_name
'F\'abry, Jan'

_publ_section_title
;
 A resonance-assisted intramolecular hydrogen bond in compounds containing
 2-hydroxy-3,5-dinitrobenzoic acid and its various deprotonated forms:
 redetermination of several related structures
;
_journal_coeditor_code SU5452
_journal_issue 9
_journal_name_full 'Acta Crystallographica Section E'
_journal_page_first 1344
_journal_page_last 1357
_journal_paper_doi 10.1107/S2056989018011544
_journal_volume 74
_journal_year 2018
_chemical_formula_iupac 'C9 H8 Cl2 N5 + , C7 H3 N2 O7 - , C3 H7 N O'
_chemical_formula_moiety 'C9 H8 Cl2 N5 +, C7 H3 N2 O7 -, C3 H7 N O'
_chemical_formula_sum 'C19 H18 Cl2 N8 O8'
_chemical_formula_weight 557.31
_chemical_name_common
;
Lamotriginium 3,5-dinitro-2-hydroxybenzoate <i>N</i>,<i>N</i>-dimethylformamide
monosolvate
;
_chemical_name_systematic
;
3,5-Diamino-6-(2,3-dichlorophenyl)-1,2,4-triazin-2-ium
3,5-dinitro-2-hydroxybenzoate <i>N</i>,<i>N</i>-dimethylformamide
monosolvate
;
_space_group_IT_number 2
_symmetry_cell_setting triclinic
_symmetry_space_group_name_Hall '-P 1'
_symmetry_space_group_name_H-M 'P -1'
_atom_sites_solution_hydrogens difmap
_atom_sites_solution_primary direct
_atom_sites_solution_secondary difmap
_audit_creation_method SHELXL97
_cell_angle_alpha 81.8580(10)
_cell_angle_beta 71.8880(10)
_cell_angle_gamma 70.0090(10)
_cell_formula_units_Z 2
_cell_length_a 10.0227(5)
_cell_length_b 10.5507(5)
_cell_length_c 12.5359(6)
_cell_measurement_reflns_used 6413
_cell_measurement_temperature 294(2)
_cell_measurement_theta_max 28.15
_cell_measurement_theta_min 2.25
_cell_volume 1183.10(10)
_computing_cell_refinement
;
SAINT (Bruker, 2001)
;
_computing_data_collection
;
SMART (Bruker, 2001)
;
_computing_data_reduction
;
SAINT (Bruker, 2001)
;
_computing_structure_refinement
;
JANA2006 (Petricek et al., 2014)
;
_computing_structure_solution
;
SHELXS97 (Sheldrick, 2008)
;
_diffrn_ambient_temperature 294(2)
_diffrn_measured_fraction_theta_full 0.997
_diffrn_measured_fraction_theta_max 0.962
_diffrn_measurement_device 'Bruker SMART APEX CCD area-detector'
_diffrn_measurement_device_type 'Bruker SMART APEX CCD area-detector'
_diffrn_measurement_method \w
_diffrn_radiation_monochromator graphite
_diffrn_radiation_source 'fine-focus sealed tube'
_diffrn_radiation_type MoK\a
_diffrn_radiation_wavelength 0.71073
_diffrn_reflns_av_R_equivalents 0.0194
_diffrn_reflns_av_sigmaI/netI 0.0220
_diffrn_reflns_limit_h_max 13
_diffrn_reflns_limit_h_min -12
_diffrn_reflns_limit_k_max 13
_diffrn_reflns_limit_k_min -13
_diffrn_reflns_limit_l_max 16
_diffrn_reflns_limit_l_min -16
_diffrn_reflns_number 13936
_diffrn_reflns_theta_full 25.00
_diffrn_reflns_theta_max 28.01
_diffrn_reflns_theta_min 1.71
_diffrn_standards_number 0
_exptl_absorpt_coefficient_mu 0.339
_exptl_absorpt_correction_T_max 0.97
_exptl_absorpt_correction_T_min 0.93
_exptl_absorpt_correction_type multi-scan
_exptl_absorpt_process_details
;
(SADABS; Bruker, 2001)
;
_exptl_crystal_colour colourless
_exptl_crystal_density_diffrn 1.564
_exptl_crystal_density_method 'not measured'
_exptl_crystal_description plate
_exptl_crystal_F_000 572
_exptl_crystal_size_max 0.16
_exptl_crystal_size_mid 0.14
_exptl_crystal_size_min 0.08
_refine_diff_density_max 0.80
_refine_diff_density_min -0.36
_refine_ls_extinction_method none
_refine_ls_goodness_of_fit_ref 3.41
_refine_ls_hydrogen_treatment mixed
_refine_ls_number_constraints 48
_refine_ls_number_parameters 340
_refine_ls_number_reflns 5507
_refine_ls_number_restraints 0
_refine_ls_R_factor_all 0.0649
_refine_ls_R_factor_gt 0.0559
_refine_ls_shift/su_max 0.0204
_refine_ls_shift/su_mean 0.0026
_refine_ls_structure_factor_coef Fsqd
_refine_ls_weighting_details w=1/(\s^2^(I)+0.0004I^2^)
_refine_ls_weighting_scheme sigma
_refine_ls_wR_factor_gt 0.1449
_refine_ls_wR_factor_ref 0.1473
_reflns_number_gt 4441
_reflns_number_total 5507
_reflns_threshold_expression I>3\s(I)
_cod_data_source_file su5452sup1.cif
_cod_data_source_block QIQJAD
_cod_database_code 2242599

loop_
_symmetry_equiv_pos_as_xyz
'x, y, z'
'-x, -y, -z'

loop_
_atom_site_type_symbol
_atom_site_label
_atom_site_fract_x
_atom_site_fract_y
_atom_site_fract_z
_atom_site_U_iso_or_equiv
_atom_site_adp_type
_atom_site_calc_flag
_atom_site_occupancy
C C1 0.32107(18) 1.06764(19) 0.15844(16) 0.0464(7) Uani d 1
C C2 0.2718(2) 1.0232(2) 0.08378(15) 0.0485(7) Uani d 1
C C3 0.2713(2) 1.0903(2) -0.02046(16) 0.0529(8) Uani d 1
C C4 0.3231(2) 1.2001(2) -0.04951(19) 0.0621(9) Uani d 1
H H4 0.323127 1.245173 -0.11886 0.0745 Uiso d 1
C C5 0.3741(2) 1.2420(2) 0.02358(19) 0.0632(10) Uani d 1
H H5 0.410127 1.314857 0.001937 0.0758 Uiso d 1
C C6 0.3745(2) 1.1807(2) 0.12857(17) 0.0537(8) Uani d 1
H H6 0.40816 1.211924 0.177727 0.0645 Uiso d 1
C C7 0.32753(18) 0.99894(19) 0.26974(15) 0.0437(7) Uani d 1
C C8 0.35068(19) 0.8912(2) 0.47363(15) 0.0449(7) Uani d 1
C C9 0.19780(18) 0.99408(18) 0.36291(15) 0.0418(7) Uani d 1
N N1 0.45735(16) 0.95248(17) 0.28531(13) 0.0488(6) Uani d 1
N N2 0.46755(16) 0.89842(17) 0.38722(13) 0.0484(6) Uani d 1
N N3 0.37354(18) 0.8352(2) 0.56859(14) 0.0613(8) Uani d 1
N N4 0.21299(15) 0.93978(16) 0.46191(12) 0.0454(6) Uani d 1
N N5 0.06397(16) 1.04599(17) 0.35102(13) 0.0504(7) Uani d 1
Cl Cl1 0.21444(7) 0.88366(6) 0.11855(5) 0.0685(3) Uani d 1
Cl Cl2 0.20368(7) 1.04039(8) -0.11161(5) 0.0772(3) Uani d 1
C C10 0.7671(2) 0.7509(2) 0.50260(17) 0.0495(8) Uani d 1
C C11 0.92521(19) 0.68875(18) 0.50532(16) 0.0456(8) Uani d 1
C C12 1.0399(2) 0.68056(19) 0.40501(17) 0.0482(8) Uani d 1
C C13 1.1855(2) 0.6217(2) 0.4120(2) 0.0565(9) Uani d 1
C C14 1.2169(3) 0.5728(2) 0.5120(2) 0.0650(11) Uani d 1
H H14 1.31429 0.535992 0.515021 0.078 Uiso d 1
C C15 1.1014(3) 0.5795(2) 0.6070(2) 0.0608(10) Uani d 1
C C16 0.9560(2) 0.63637(19) 0.60559(18) 0.0537(9) Uani d 1
H H16 0.879592 0.639442 0.671313 0.0645 Uiso d 1
N N6 1.3082(2) 0.6096(2) 0.3083(2) 0.0763(10) Uani d 1
N N7 1.1324(3) 0.5213(2) 0.7146(3) 0.0870(14) Uani d 1
O O1 0.74835(14) 0.79734(16) 0.40757(12) 0.0638(7) Uani d 1
O O2 0.66684(16) 0.75284(17) 0.58991(13) 0.0695(7) Uani d 1
O O3 1.01381(16) 0.72881(16) 0.30779(13) 0.0651(7) Uani d 1
O O4 1.3027(2) 0.5624(2) 0.22939(18) 0.0962(10) Uani d 1
O O5 1.4096(2) 0.6460(3) 0.3106(2) 0.1311(14) Uani d 1
O O6 1.2621(3) 0.4654(3) 0.7114(2) 0.1272(14) Uani d 1
O O7 1.0297(3) 0.5356(3) 0.7980(2) 0.1153(15) Uani d 1
C C17 0.8968(2) 0.2419(2) 0.13898(19) 0.0638(10) Uani d 1
H H17 0.997049 0.225753 0.10284 0.0765 Uiso d 1
C C18 0.6486(3) 0.3564(4) 0.1366(3) 0.1002(16) Uani d 1
H H18a 0.600566 0.362237 0.079827 0.1503 Uiso d 1
H H18b 0.612084 0.441665 0.171497 0.1503 Uiso d 1
H H18c 0.628154 0.287766 0.192178 0.1503 Uiso d 1
C C19 0.8613(4) 0.3905(3) -0.0204(2) 0.0959(16) Uani d 1
H H19a 0.812684 0.38463 -0.07367 0.1439 Uiso d 1
H H19b 0.842404 0.483699 -0.008394 0.1439 Uiso d 1
H H19c 0.965894 0.347377 -0.048929 0.1439 Uiso d 1
N N8 0.8043(2) 0.32305(17) 0.08649(14) 0.0588(8) Uani d 1
O O8 0.86513(17) 0.18476(18) 0.23111(12) 0.0693(7) Uani d 1
H H3n 0.459992 0.808642 0.579383 0.067(7) Uiso d 1
H H4n 0.300684 0.831649 0.62665 0.058(6) Uiso d 1
H H2n 0.560448 0.867423 0.392878 0.069(7) Uiso d 1
H H5n -0.01125 1.040769 0.406749 0.056(6) Uiso d 1
H H6n 0.043449 1.086703 0.2906 0.052(6) Uiso d 1
H H3o 0.911378 0.756483 0.330791 0.131(12) Uiso d 1

loop_
_atom_site_aniso_label
_atom_site_aniso_U_11
_atom_site_aniso_U_22
_atom_site_aniso_U_33
_atom_site_aniso_U_12
_atom_site_aniso_U_13
_atom_site_aniso_U_23
_atom_site_aniso_type_symbol
C1 0.0300(8) 0.0541(11) 0.0483(10) -0.0081(8) -0.0060(7) -0.0055(8) C
C2 0.0354(9) 0.0578(11) 0.0464(10) -0.0118(8) -0.0044(8) -0.0068(8) C
C3 0.0364(9) 0.0682(13) 0.0443(10) -0.0090(9) -0.0049(8) -0.0047(9) C
C4 0.0457(11) 0.0737(15) 0.0546(12) -0.0053(10) -0.0119(9) -0.0038(11) C
C5 0.0580(13) 0.0599(13) 0.0701(14) -0.0224(11) -0.0153(11) 0.0054(11) C
C6 0.0442(10) 0.0589(12) 0.0502(11) -0.0107(9) -0.0112(9) 0.0032(9) C
C7 0.0323(9) 0.0527(11) 0.0433(10) -0.0115(8) -0.0076(7) -0.0053(8) C
C8 0.0316(8) 0.0564(11) 0.0446(10) -0.0113(8) -0.0096(7) -0.0050(8) C
C9 0.0305(8) 0.0502(10) 0.0430(9) -0.0112(7) -0.0074(7) -0.0072(8) C
N1 0.0326(8) 0.0622(10) 0.0469(9) -0.0126(7) -0.0079(6) -0.0007(7) N
N2 0.0282(7) 0.0679(10) 0.0450(9) -0.0113(7) -0.0098(6) -0.0005(7) N
N3 0.0343(8) 0.0949(14) 0.0468(9) -0.0152(9) -0.0110(7) 0.0078(9) N
N4 0.0293(7) 0.0618(10) 0.0417(8) -0.0119(7) -0.0077(6) -0.0027(7) N
N5 0.0307(7) 0.0730(11) 0.0421(9) -0.0106(7) -0.0102(7) -0.0001(8) N
Cl1 0.0784(4) 0.0786(4) 0.0600(3) -0.0419(3) -0.0150(3) -0.0059(3) Cl
Cl2 0.0721(4) 0.1162(5) 0.0522(3) -0.0373(4) -0.0190(3) -0.0090(3) Cl
C10 0.0386(10) 0.0504(11) 0.0597(12) -0.0073(8) -0.0180(9) -0.0107(9) C
C11 0.0404(10) 0.0417(10) 0.0597(12) -0.0103(8) -0.0219(9) -0.0067(8) C
C12 0.0395(10) 0.0464(10) 0.0641(12) -0.0136(8) -0.0218(9) -0.0030(9) C
C13 0.0384(10) 0.0512(11) 0.0826(15) -0.0101(8) -0.0220(10) -0.0101(10) C
C14 0.0504(12) 0.0533(12) 0.1065(19) -0.0093(10) -0.0465(13) -0.0135(12) C
C15 0.0692(15) 0.0506(12) 0.0797(15) -0.0144(10) -0.0492(13) -0.0036(10) C
C16 0.0578(12) 0.0501(11) 0.0625(13) -0.0162(9) -0.0287(10) -0.0069(9) C
N6 0.0372(10) 0.0779(14) 0.1062(18) -0.0082(9) -0.0156(10) -0.0157(12) N
N7 0.113(2) 0.0759(15) 0.1066(19) -0.0325(14) -0.0800(17) 0.0073(14) N
O1 0.0374(7) 0.0841(11) 0.0645(9) -0.0093(7) -0.0222(7) 0.0067(8) O
O2 0.0428(8) 0.0946(12) 0.0601(9) -0.0074(8) -0.0121(7) -0.0108(8) O
O3 0.0427(8) 0.0802(10) 0.0653(9) -0.0151(7) -0.0148(7) 0.0074(8) O
O4 0.0575(10) 0.1277(17) 0.0882(13) -0.0110(11) -0.0135(9) -0.0195(12) O
O5 0.0520(11) 0.164(2) 0.181(2) -0.0480(13) 0.0026(13) -0.0623(18) O
O6 0.1283(19) 0.1273(18) 0.142(2) 0.0037(15) -0.1080(17) -0.0100(15) O
O7 0.142(2) 0.159(2) 0.0879(15) -0.0849(19) -0.0675(16) 0.0370(15) O
C17 0.0454(11) 0.0753(15) 0.0575(13) -0.0065(10) -0.0078(10) -0.0085(11) C
C18 0.0568(15) 0.129(3) 0.120(2) -0.0180(16) -0.0417(16) -0.009(2) C
C19 0.123(3) 0.0831(19) 0.0697(17) -0.0251(18) -0.0261(16) 0.0120(14) C
N8 0.0593(11) 0.0601(11) 0.0548(10) -0.0096(9) -0.0229(9) -0.0033(8) N
O8 0.0558(9) 0.0937(12) 0.0520(9) -0.0195(8) -0.0165(7) 0.0097(8) O

loop_
_atom_type_symbol
_atom_type_scat_dispersion_real
_atom_type_scat_dispersion_imag
_atom_type_scat_source
C 0.0033 0.0016 'International Tables Vol C tables 4.2.6.8 and 6.1.1.1'
H 0.0000 0.0000 'International Tables Vol C tables 4.2.6.8 and 6.1.1.1'
Cl 0.1484 0.1585 'International Tables Vol C tables 4.2.6.8 and 6.1.1.1'
N 0.0061 0.0033 'International Tables Vol C tables 4.2.6.8 and 6.1.1.1'
O 0.0106 0.0060 'International Tables Vol C tables 4.2.6.8 and 6.1.1.1'

loop_
_geom_angle_atom_site_label_1
_geom_angle_atom_site_label_2
_geom_angle_atom_site_label_3
_geom_angle
C2 C1 C6 120.20(18)
C2 C1 C7 122.86(19)
C6 C1 C7 116.9(2)
C1 C2 C3 120.2(2)
C2 C3 C4 119.6(2)
C3 C4 H4 120.02
C3 C4 C5 120.0(2)
H4 C4 C5 120.02
C4 C5 H5 118.63
C4 C5 C6 122.7(2)
H5 C5 C6 118.63
C1 C6 C5 117.3(2)
C1 C6 H6 121.37
C5 C6 H6 121.36
C1 C7 C9 124.50(16)
C1 C7 N1 115.60(15)
C9 C7 N1 119.58(16)
N2 C8 N3 118.61(17)
N2 C8 N4 120.57(17)
N3 C8 N4 120.81(16)
C7 C9 N4 120.53(16)
C7 C9 N5 120.93(16)
N4 C9 N5 118.52(15)
C7 N1 N2 117.85(14)
C8 N2 N1 123.77(16)
C8 N2 H2n 122.42(17)
N1 N2 H2n 113.82(14)
C8 N3 H3n 122.28(17)
C8 N3 H4n 121.07(18)
H3n N3 H4n 116.2(2)
C8 N4 C9 117.69(14)
C9 N5 H5n 119.55(17)
C9 N5 H6n 124.81(16)
H5n N5 H6n 115.64(18)
C11 C10 O1 115.76(15)
C11 C10 O2 119.27(19)
O1 C10 O2 124.96(19)
C10 C11 C12 119.51(18)
C10 C11 C16 119.71(16)
C12 C11 C16 120.74(18)
C11 C12 C13 117.3(2)
C11 C12 O3 122.09(17)
C13 C12 O3 120.57(17)
C12 C13 C14 122.17(18)
C12 C13 N6 118.7(2)
C14 C13 N6 119.10(19)
C13 C14 H14 120.79
C13 C14 C15 118.4(2)
H14 C14 C15 120.79
C14 C15 C16 122.1(2)
C14 C15 N7 119.4(2)
C16 C15 N7 118.5(2)
C11 C16 C15 119.19(18)
C11 C16 H16 120.41
C15 C16 H16 120.41
C13 N6 O4 118.2(2)
C13 N6 O5 117.0(3)
O4 N6 O5 124.8(2)
C15 N7 O6 116.6(2)
C15 N7 O7 118.1(3)
O6 N7 O7 125.3(3)
C10 O1 H3o 101.27(12)
C12 O3 H3o 99.28(14)
H17 C17 N8 116.69
H17 C17 O8 116.69
N8 C17 O8 126.6(2)
H18a C18 H18b 109.47
H18a C18 H18c 109.47
H18a C18 N8 109.47
H18b C18 H18c 109.47
H18b C18 N8 109.47
H18c C18 N8 109.47
H19a C19 H19b 109.47
H19a C19 H19c 109.47
H19a C19 N8 109.47
H19b C19 H19c 109.47
H19b C19 N8 109.47
H19c C19 N8 109.47
C17 N8 C18 120.7(2)
C17 N8 C19 119.5(2)
C18 N8 C19 119.6(2)
O1 H3o O3 161.33(12)

loop_
_geom_bond_atom_site_label_1
_geom_bond_atom_site_label_2
_geom_bond_distance
C1 C2 1.382(3)
C1 C6 1.427(3)
C1 C7 1.488(3)
C2 C3 1.396(3)
C3 C4 1.385(4)
C4 H4 0.93
C4 C5 1.362(4)
C5 H5 0.93
C5 C6 1.382(3)
C6 H6 0.93
C7 C9 1.464(2)
C7 N1 1.291(2)
C8 N2 1.342(2)
C8 N3 1.303(3)
C8 N4 1.345(2)
C9 N4 1.322(2)
C9 N5 1.312(2)
N1 N2 1.343(2)
N2 H2n 0.8973(16)
N3 H3n 0.8624(18)
N3 H4n 0.8630(15)
N5 H5n 0.8658(14)
N5 H6n 0.8630(16)
C10 C11 1.503(3)
C10 O1 1.267(3)
C10 O2 1.231(2)
C11 C12 1.405(2)
C11 C16 1.382(3)
C12 C13 1.402(3)
C12 O3 1.321(3)
C13 C14 1.374(4)
C13 N6 1.471(3)
C14 H14 0.93
C14 C15 1.369(3)
C15 C16 1.378(3)
C15 N7 1.479(4)
C16 H16 0.93
N6 O4 1.192(4)
N6 O5 1.213(4)
N7 O6 1.221(4)
N7 O7 1.202(4)
O3 H3o 0.9258(14)
C17 H17 0.93
C17 N8 1.305(3)
C17 O8 1.226(3)
C18 H18a 0.96
C18 H18b 0.96
C18 H18c 0.96
C18 N8 1.425(3)
H18a H18b 1.5677
H18a H18c 1.5677
H18b H18c 1.5677
C19 H19a 0.96
C19 H19b 0.96
C19 H19c 0.96
C19 N8 1.470(3)
H19a H19b 1.5677
H19a H19c 1.5677
H19b H19c 1.5677

loop_
_geom_hbond_atom_site_label_D
_geom_hbond_atom_site_label_H
_geom_hbond_atom_site_label_A
_geom_hbond_site_symmetry_A
_geom_hbond_distance_DH
_geom_hbond_distance_HA
_geom_hbond_distance_DA
_geom_hbond_angle_DHA
C19 H19a O4 2_765 0.96 2.47 3.401(4) 163
N3 H3n O2 . 0.8624(18) 1.9939(16) 2.854(2) 174.78(11)
N3 H4n O8 2_666 0.8630(15) 2.0586(14) 2.921(2) 176.91(12)
N2 H2n O1 . 0.8973(16) 1.8310(15) 2.728(2) 177.45(12)
N5 H5n N4 2_576 0.8658(14) 2.1409(13) 2.9992(19) 171.06(11)
N5 H6n O8 1_465 0.8630(16) 2.0412(16) 2.760(2) 140.22(10)
O3 H3o O1 . 0.9258(14) 1.5621(12) 2.4572(18) 161.33(12)
